data_2214520
loop_
_publ_author_name
'Gao, Yu-Xiang'
'Wang, Li-Bin'
'Niu, Yan-Ling'

_publ_section_title
;<i>cyclo</i>-Tetrakis[\m-<i>N</i>-(2-hydroxybenzoyl)-<i>N</i>'-(2-hydroxy-3-methoxybenzylidene)hydrazine(2--)]tetrazinc(II)
 <i>N</i>,<i>N</i>-dimethylformamide tetrasolvate
;
_journal_coeditor_code BI2214
_journal_issue 8
_journal_name_full 'Acta Crystallographica Section E'
_journal_page_first m2180
_journal_page_last m2180
_journal_paper_doi 10.1107/S1600536807034514
_journal_volume 63
_journal_year 2007
_chemical_formula_iupac '[Zn4 (C15 H12 N2 O4)4], 4C3 H7 N O'
_chemical_formula_moiety 'C60 H48 N8 O16 Zn4, 4(C3 H7 N O)'
_chemical_formula_sum 'C72 H76 N12 O20 Zn4'
_chemical_formula_weight 1690.93
_chemical_name_systematic
;
<i>cyclo</i>-Tetrakis[\m-<i>N</i>-(2-hydroxybenzoyl)-<i>N</i>'-(2-hydroxy-3-\
methoxybenzylidene)hydrazine(2-)]tetrazinc(II)}
<i>N</i>,<i>N</i>-dimethylformamide tetrasolvate
;
_space_group_IT_number 88
_symmetry_cell_setting tetragonal
_symmetry_space_group_name_Hall '-I 4ad'
_symmetry_space_group_name_H-M 'I 41/a :2'
_atom_sites_solution_hydrogens geom
_atom_sites_solution_primary direct
_atom_sites_solution_secondary difmap
_audit_creation_method SHELXL-97
_cell_angle_alpha 90.00
_cell_angle_beta 90.00
_cell_angle_gamma 90.00
_cell_formula_units_Z 4
_cell_length_a 24.1202(10)
_cell_length_b 24.1202(10)
_cell_length_c 13.093(2)
_cell_measurement_reflns_used 3529
_cell_measurement_temperature 293(2)
_cell_measurement_theta_max 25.51
_cell_measurement_theta_min 1.69
_cell_volume 7617.3(12)
_computing_cell_refinement 'SAINT-Plus (Bruker, 2001)'
_computing_data_collection 'APEX2 (Bruker, 2004)'
_computing_data_reduction SAINT-Plus
_computing_molecular_graphics 'SHELXTL (Bruker, 2001)'
_computing_publication_material SHELXTL
_computing_structure_refinement 'SHELXL97 (Sheldrick, 1997)'
_computing_structure_solution 'SHELXS97 (Sheldrick, 1997)'
_diffrn_ambient_temperature 293(2)
_diffrn_measured_fraction_theta_full 0.995
_diffrn_measured_fraction_theta_max 0.995
_diffrn_measurement_device_type 'Bruker APEXII CCD'
_diffrn_measurement_method '\f and \w'
_diffrn_radiation_monochromator graphite
_diffrn_radiation_source 'fine-focus sealed tube'
_diffrn_radiation_type MoK\a
_diffrn_radiation_wavelength 0.71073
_diffrn_reflns_av_R_equivalents 0.0516
_diffrn_reflns_av_sigmaI/netI 0.0382
_diffrn_reflns_limit_h_max 26
_diffrn_reflns_limit_h_min -29
_diffrn_reflns_limit_k_max 29
_diffrn_reflns_limit_k_min -26
_diffrn_reflns_limit_l_max 15
_diffrn_reflns_limit_l_min -15
_diffrn_reflns_number 19270
_diffrn_reflns_theta_full 25.51
_diffrn_reflns_theta_max 25.51
_diffrn_reflns_theta_min 1.69
_diffrn_standards_number 0
_exptl_absorpt_coefficient_mu 1.323
_exptl_absorpt_correction_T_max 0.826
_exptl_absorpt_correction_T_min 0.826
_exptl_absorpt_correction_type multi-scan
_exptl_absorpt_process_details '(SADABS; Bruker, 2001)'
_exptl_crystal_colour colourless
_exptl_crystal_density_diffrn 1.474
_exptl_crystal_density_method 'not measured'
_exptl_crystal_description cube
_exptl_crystal_F_000 3488
_exptl_crystal_size_max 0.15
_exptl_crystal_size_mid 0.15
_exptl_crystal_size_min 0.15
_refine_diff_density_max 0.433
_refine_diff_density_min -0.296
_refine_ls_extinction_method none
_refine_ls_goodness_of_fit_ref 1.002
_refine_ls_hydrogen_treatment noref
_refine_ls_matrix_type full
_refine_ls_number_parameters 248
_refine_ls_number_reflns 3529
_refine_ls_number_restraints 0
_refine_ls_restrained_S_all 1.002
_refine_ls_R_factor_all 0.0931
_refine_ls_R_factor_gt 0.0457
_refine_ls_shift/su_max 0.000
_refine_ls_shift/su_mean 0.000
_refine_ls_structure_factor_coef Fsqd
_refine_ls_weighting_details 'calc w=1/[\s^2^(Fo^2^)+(0.076P)^2^+20.3206P] where P=(Fo^2^+2Fc^2^)/3'
_refine_ls_weighting_scheme calc
_refine_ls_wR_factor_gt 0.1140
_refine_ls_wR_factor_ref 0.1538
_reflns_number_gt 2249
_reflns_number_total 3529
_reflns_threshold_expression I>2\s(I)
_cod_data_source_file bi2214.cif
_cod_data_source_block I
_cod_original_cell_volume 7617.2(12)
_cod_original_sg_symbol_H-M 'I 41/a'
_cod_database_code 2214520
_cod_database_fobs_code 2214520

loop_
_symmetry_equiv_pos_as_xyz
'x, y, z'
'-x+1/2, -y, z+1/2'
'-y+3/4, x+1/4, z+1/4'
'y+3/4, -x+3/4, z+3/4'
'x+1/2, y+1/2, z+1/2'
'-x+1, -y+1/2, z+1'
'-y+5/4, x+3/4, z+3/4'
'y+5/4, -x+5/4, z+5/4'
'-x, -y, -z'
'x-1/2, y, -z-1/2'
'y-3/4, -x-1/4, -z-1/4'
'-y-3/4, x-3/4, -z-3/4'
'-x+1/2, -y+1/2, -z+1/2'
'x, y+1/2, -z'
'y-1/4, -x+1/4, -z+1/4'
'-y-1/4, x-1/4, -z-1/4'

loop_
_atom_site_type_symbol
_atom_site_label
_atom_site_fract_x
_atom_site_fract_y
_atom_site_fract_z
_atom_site_U_iso_or_equiv
_atom_site_adp_type
_atom_site_calc_flag
_atom_site_refinement_flags
_atom_site_occupancy
C C1 0.3405(2) 0.2402(2) 0.6596(4) 0.0602(14) Uani d . 1
H H1 0.3377 0.2495 0.7284 0.072 Uiso calc R 1
C C2 0.3006(2) 0.2089(2) 0.6154(4) 0.0642(15) Uani d . 1
H H2 0.2703 0.1975 0.6538 0.077 Uiso calc R 1
C C3 0.3046(2) 0.1934(2) 0.5123(4) 0.0579(13) Uani d . 1
H H3 0.2767 0.1718 0.4833 0.069 Uiso calc R 1
C C4 0.34886(19) 0.20960(19) 0.4540(3) 0.0460(11) Uani d . 1
C C5 0.3122(3) 0.1772(4) 0.2909(5) 0.116(3) Uani d . 1
H H5A 0.2997 0.1411 0.3118 0.175 Uiso calc R 1
H H5B 0.3233 0.1759 0.2205 0.175 Uiso calc R 1
H H5C 0.2827 0.2035 0.2989 0.175 Uiso calc R 1
C C6 0.39010(18) 0.24382(18) 0.4953(3) 0.0410(10) Uani d . 1
C C7 0.38608(19) 0.25887(19) 0.6020(3) 0.0449(11) Uani d . 1
C C8 0.42652(19) 0.29078(19) 0.6552(3) 0.0473(11) Uani d . 1
H H8 0.4225 0.2952 0.7253 0.057 Uiso calc R 1
C C9 0.54307(19) 0.36577(18) 0.6185(4) 0.0451(11) Uani d . 1
C C10 0.5861(2) 0.39546(19) 0.6751(4) 0.0496(12) Uani d . 1
C C11 0.6263(2) 0.4233(2) 0.6198(5) 0.0648(15) Uani d . 1
H H11 0.6246 0.4240 0.5489 0.078 Uiso calc R 1
C C12 0.6693(3) 0.4505(3) 0.6705(7) 0.089(2) Uani d . 1
H H12 0.6964 0.4696 0.6341 0.107 Uiso calc R 1
C C13 0.6710(3) 0.4484(3) 0.7795(7) 0.096(2) Uani d . 1
H H13 0.7002 0.4656 0.8134 0.115 Uiso calc R 1
C C14 0.6319(3) 0.4226(3) 0.8351(6) 0.088(2) Uani d . 1
H H14 0.6339 0.4225 0.9060 0.105 Uiso calc R 1
C C15 0.5884(2) 0.3959(2) 0.7857(4) 0.0642(15) Uani d . 1
C C16 0.2793(4) 0.3665(4) 0.6165(8) 0.108(3) Uani d . 1
H H16 0.2618 0.3529 0.6746 0.129 Uiso calc R 1
C C17 0.2830(5) 0.3663(6) 0.4320(9) 0.205(6) Uani d . 1
H H17A 0.2659 0.3988 0.4038 0.307 Uiso calc R 1
H H17B 0.2782 0.3358 0.3857 0.307 Uiso calc R 1
H H17C 0.3218 0.3730 0.4421 0.307 Uiso calc R 1
C C18 0.2097(4) 0.3197(4) 0.5211(8) 0.134(3) Uani d . 1
H H18A 0.1976 0.3105 0.5888 0.201 Uiso calc R 1
H H18B 0.2182 0.2863 0.4843 0.201 Uiso calc R 1
H H18C 0.1809 0.3396 0.4862 0.201 Uiso calc R 1
N N1 0.46812(16) 0.31377(15) 0.6114(3) 0.0445(9) Uani d . 1
N N2 0.50458(16) 0.34242(17) 0.6749(3) 0.0494(10) Uani d . 1
N N3 0.2579(3) 0.3533(3) 0.5269(6) 0.114(2) Uani d . 1
O O1 0.3203(3) 0.3951(3) 0.6286(6) 0.157(3) Uani d . 1
O O2 0.43283(12) 0.25892(13) 0.4338(2) 0.0425(7) Uani d . 1
O O3 0.54506(13) 0.36375(13) 0.5177(2) 0.0488(8) Uani d . 1
O O4 0.5508(2) 0.3710(2) 0.8454(3) 0.0883(13) Uani d . 1
H H4 0.5281 0.3546 0.8097 0.133 Uiso calc R 1
O O5 0.35790(13) 0.19336(14) 0.3519(2) 0.0552(9) Uani d . 1
Zn Zn1 0.48656(2) 0.31666(2) 0.46560(4) 0.0434(2) Uani d . 1

loop_
_atom_site_aniso_label
_atom_site_aniso_U_11
_atom_site_aniso_U_22
_atom_site_aniso_U_33
_atom_site_aniso_U_12
_atom_site_aniso_U_13
_atom_site_aniso_U_23
C1 0.064(3) 0.079(4) 0.037(3) -0.005(3) 0.016(2) -0.003(3)
C2 0.056(3) 0.079(4) 0.057(3) -0.016(3) 0.016(3) 0.001(3)
C3 0.053(3) 0.067(3) 0.054(3) -0.012(2) 0.004(2) -0.003(3)
C4 0.051(3) 0.052(3) 0.034(3) -0.001(2) 0.001(2) 0.000(2)
C5 0.094(5) 0.182(8) 0.073(5) -0.058(5) 0.002(4) -0.053(5)
C6 0.046(3) 0.046(3) 0.031(2) 0.000(2) 0.0032(19) 0.0023(19)
C7 0.050(3) 0.053(3) 0.031(2) -0.003(2) 0.007(2) -0.001(2)
C8 0.058(3) 0.060(3) 0.024(2) -0.003(2) 0.011(2) -0.006(2)
C9 0.053(3) 0.046(3) 0.036(3) 0.006(2) -0.002(2) -0.010(2)
C10 0.053(3) 0.045(3) 0.051(3) 0.007(2) -0.004(2) -0.014(2)
C11 0.057(3) 0.059(3) 0.079(4) 0.000(3) -0.001(3) -0.019(3)
C12 0.060(4) 0.072(4) 0.134(7) -0.009(3) 0.004(4) -0.032(4)
C13 0.077(5) 0.078(5) 0.132(7) 0.001(4) -0.036(5) -0.039(5)
C14 0.094(5) 0.087(5) 0.082(5) 0.010(4) -0.039(4) -0.030(4)
C15 0.072(4) 0.067(3) 0.054(3) 0.009(3) -0.017(3) -0.017(3)
C16 0.097(6) 0.123(7) 0.102(7) 0.008(5) -0.005(5) 0.013(5)
C17 0.198(12) 0.305(18) 0.111(9) -0.080(12) -0.029(9) 0.033(10)
C18 0.114(7) 0.129(7) 0.159(10) 0.003(6) -0.016(6) -0.014(7)
N1 0.055(2) 0.055(2) 0.0239(19) -0.0004(18) 0.0017(17) -0.0064(17)
N2 0.055(2) 0.065(3) 0.028(2) -0.004(2) -0.0002(18) -0.0077(18)
N3 0.098(5) 0.161(7) 0.085(5) -0.007(5) -0.018(4) 0.011(5)
O1 0.139(6) 0.199(7) 0.131(6) -0.023(5) -0.025(5) -0.010(5)
O2 0.0501(18) 0.0563(18) 0.0211(14) -0.0046(14) 0.0036(13) -0.0038(13)
O3 0.061(2) 0.0550(19) 0.0307(18) -0.0062(15) 0.0049(15) -0.0041(14)
O4 0.114(4) 0.114(4) 0.037(2) -0.025(3) -0.015(2) -0.010(2)
O5 0.056(2) 0.072(2) 0.0377(19) -0.0142(16) 0.0000(15) -0.0126(16)
Zn1 0.0547(4) 0.0517(4) 0.0238(3) -0.0025(2) 0.0031(2) -0.0027(2)

loop_
_atom_type_symbol
_atom_type_description
_atom_type_scat_dispersion_real
_atom_type_scat_dispersion_imag
_atom_type_scat_source
C C 0.0033 0.0016 'International Tables Vol C Tables 4.2.6.8 and 6.1.1.4'
H H 0.0000 0.0000 'International Tables Vol C Tables 4.2.6.8 and 6.1.1.4'
N N 0.0061 0.0033 'International Tables Vol C Tables 4.2.6.8 and 6.1.1.4'
O O 0.0106 0.0060 'International Tables Vol C Tables 4.2.6.8 and 6.1.1.4'
Zn Zn 0.2839 1.4301 'International Tables Vol C Tables 4.2.6.8 and 6.1.1.4'

loop_
_geom_angle_atom_site_label_1
_geom_angle_atom_site_label_2
_geom_angle_atom_site_label_3
_geom_angle_site_symmetry_1
_geom_angle_site_symmetry_3
_geom_angle
C2 C1 C7 . . 120.3(5)
C2 C1 H1 . . 119.9
C7 C1 H1 . . 119.9
C1 C2 C3 . . 120.8(5)
C1 C2 H2 . . 119.6
C3 C2 H2 . . 119.6
C4 C3 C2 . . 120.8(5)
C4 C3 H3 . . 119.6
C2 C3 H3 . . 119.6
C3 C4 C6 . . 120.5(4)
C3 C4 O5 . . 124.7(4)
C6 C4 O5 . . 114.8(4)
O5 C5 H5A . . 109.5
O5 C5 H5B . . 109.5
H5A C5 H5B . . 109.5
O5 C5 H5C . . 109.5
H5A C5 H5C . . 109.5
H5B C5 H5C . . 109.5
O2 C6 C4 . . 117.9(4)
O2 C6 C7 . . 123.8(4)
C4 C6 C7 . . 118.2(4)
C1 C7 C8 . . 116.5(4)
C1 C7 C6 . . 119.3(4)
C8 C7 C6 . . 124.2(4)
N1 C8 C7 . . 123.5(4)
N1 C8 H8 . . 118.3
C7 C8 H8 . . 118.3
N2 C9 O3 . . 124.8(4)
N2 C9 C10 . . 115.3(4)
O3 C9 C10 . . 119.9(4)
C11 C10 C15 . . 119.5(5)
C11 C10 C9 . . 118.0(5)
C15 C10 C9 . . 122.5(5)
C10 C11 C12 . . 120.0(6)
C10 C11 H11 . . 120.0
C12 C11 H11 . . 120.0
C11 C12 C13 . . 118.6(7)
C11 C12 H12 . . 120.7
C13 C12 H12 . . 120.7
C14 C13 C12 . . 122.5(6)
C14 C13 H13 . . 118.7
C12 C13 H13 . . 118.7
C13 C14 C15 . . 119.5(7)
C13 C14 H14 . . 120.3
C15 C14 H14 . . 120.3
O4 C15 C14 . . 116.6(6)
O4 C15 C10 . . 123.6(5)
C14 C15 C10 . . 119.8(6)
O1 C16 N3 . . 124.8(9)
O1 C16 H16 . . 117.6
N3 C16 H16 . . 117.6
N3 C17 H17A . . 109.4
N3 C17 H17B . . 109.5
H17A C17 H17B . . 109.5
N3 C17 H17C . . 109.5
H17A C17 H17C . . 109.5
H17B C17 H17C . . 109.5
N3 C18 H18A . . 109.5
N3 C18 H18B . . 109.5
H18A C18 H18B . . 109.5
N3 C18 H18C . . 109.5
H18A C18 H18C . . 109.5
H18B C18 H18C . . 109.5
C8 N1 N2 . . 116.3(4)
C8 N1 Zn1 . . 128.9(3)
N2 N1 Zn1 . . 114.8(3)
C9 N2 N1 . . 108.9(4)
C16 N3 C17 . . 123.9(9)
C16 N3 C18 . . 120.4(8)
C17 N3 C18 . . 115.4(8)
C6 O2 Zn1 . . 124.7(3)
C6 O2 Zn1 . 16_656 120.3(3)
Zn1 O2 Zn1 . 16_656 113.10(14)
C9 O3 Zn1 . . 110.3(3)
C15 O4 H4 . . 109.5
C4 O5 C5 . . 119.4(4)
C4 O5 Zn1 . 16_656 111.4(3)
C5 O5 Zn1 . 16_656 122.0(4)
O3 Zn1 O2 . . 168.57(13)
O3 Zn1 N1 . . 80.97(14)
O2 Zn1 N1 . . 91.83(14)
O3 Zn1 O2 . 11_666 98.19(13)
O2 Zn1 O2 . 11_666 88.56(12)
N1 Zn1 O2 . 11_666 177.14(14)
O3 Zn1 O5 . 11_666 90.08(13)
O2 Zn1 O5 . 11_666 100.61(13)
N1 Zn1 O5 . 11_666 107.61(13)
O2 Zn1 O5 11_666 11_666 75.09(11)

loop_
_geom_bond_atom_site_label_1
_geom_bond_atom_site_label_2
_geom_bond_site_symmetry_2
_geom_bond_distance
_geom_bond_publ_flag
C1 C2 . 1.352(7) ?
C1 C7 . 1.408(6) ?
C1 H1 . 0.930 ?
C2 C3 . 1.404(8) ?
C2 H2 . 0.930 ?
C3 C4 . 1.370(6) ?
C3 H3 . 0.930 ?
C4 C6 . 1.401(6) ?
C4 O5 . 1.411(5) ?
C5 O5 . 1.416(7) ?
C5 H5A . 0.960 ?
C5 H5B . 0.960 ?
C5 H5C . 0.960 ?
C6 O2 . 1.358(5) ?
C6 C7 . 1.446(6) ?
C7 C8 . 1.424(6) ?
C8 N1 . 1.282(6) ?
C8 H8 . 0.930 ?
C9 N2 . 1.313(6) ?
C9 O3 . 1.322(5) ?
C9 C10 . 1.463(6) ?
C10 C11 . 1.383(7) ?
C10 C15 . 1.449(7) ?
C11 C12 . 1.395(8) ?
C11 H11 . 0.930 ?
C12 C13 . 1.429(11) ?
C12 H12 . 0.930 ?
C13 C14 . 1.343(10) ?
C13 H13 . 0.930 ?
C14 C15 . 1.390(8) ?
C14 H14 . 0.930 ?
C15 O4 . 1.342(7) ?
C16 O1 . 1.214(10) ?
C16 N3 . 1.321(10) ?
C16 H16 . 0.930 ?
C17 N3 . 1.418(12) ?
C17 H17A . 0.960 ?
C17 H17B . 0.960 ?
C17 H17C . 0.960 ?
C18 N3 . 1.418(10) ?
C18 H18A . 0.960 ?
C18 H18B . 0.960 ?
C18 H18C . 0.960 ?
N1 N2 . 1.393(5) ?
O2 Zn1 16_656 2.028(3) ?
O4 H4 . 0.820 ?
O5 Zn1 16_656 2.275(3) ?
Zn1 N1 . 1.961(4) yes
Zn1 O2 . 1.948(3) yes
Zn1 O3 . 1.936(3) yes
Zn1 O2 11_666 2.028(3) yes
Zn1 O5 11_666 2.275(3) yes

loop_
_geom_hbond_atom_site_label_D
_geom_hbond_atom_site_label_H
_geom_hbond_atom_site_label_A
_geom_hbond_distance_DH
_geom_hbond_distance_HA
_geom_hbond_distance_DA
_geom_hbond_angle_DHA
_geom_hbond_publ_flag
O4 H4 N2 0.82 1.88 2.589(5) 144 yes
